data_2310659
loop_
_publ_author_name
'Scavnicar, S.'

_publ_section_title
;
 The crystal structure of oxy-mercuric-mercurous chloride, (Hg O)2 Hg2 Cl2
;
_journal_name_full 'Acta Crystallographica (1,1948-23,1967)'
_journal_page_first 956
_journal_page_last 959
_journal_volume 9
_journal_year 1956
_chemical_formula_sum 'Cl2 Hg4 O2'
_chemical_name_systematic 'Hg4 O2 Cl2'
_space_group_IT_number 15
_symmetry_space_group_name_Hall '-C 2yc'
_symmetry_space_group_name_H-M 'C 1 2/c 1'
_cell_angle_alpha 90
_cell_angle_beta 144
_cell_angle_gamma 90
_cell_formula_units_Z 4
_cell_length_a 19.53
_cell_length_b 5.92
_cell_length_c 9.48
_cell_volume 644.245
_citation_journal_id_ASTM ACCRA9
_cod_data_source_file Scavnicar_ACCRA9_1956_212.cif
_cod_data_source_block Cl2Hg4O2
_cod_original_cell_volume 644.2449
_cod_database_code 2310659

loop_
_symmetry_equiv_pos_as_xyz
x,y,z
-x,y,-z+1/2
-x,-y,-z
x,-y,z-1/2
x+1/2,y+1/2,z
-x+1/2,y+1/2,-z+1/2
-x+1/2,-y+1/2,-z
x+1/2,-y+1/2,z-1/2

loop_
_atom_site_label
_atom_site_type_symbol
_atom_site_fract_x
_atom_site_fract_y
_atom_site_fract_z
_atom_site_occupancy
_atom_site_U_iso_or_equiv
Hg1 Hg+2 0.25 0.25 0 1 0.0
Hg2 Hg+2 0 0.594 0.25 1 0.0
O1 O-2 0.082 0.656 0.2 1 0.0
Cl1 Cl-1 0.188 0.282 0.23 1 0.0
Hg3 Hg+1 0.047 0.197 0.2 1 0.0
